data_1568502
loop_
_publ_author_name
'Tripathi, Shivani'
'Halder, Sayan'
'Prusti, Banchhanidhi'
'Chakraborty, Chanchal'
'Chakravarty, Manab'

_publ_section_title
;
 Flexibility-driven 1D-structural preference in a
 bis-terpyridine-Fe(ii)-metallo-supramolecular polymer possessing
 potential tricolor electrochromism
;
_journal_issue 12
_journal_name_full 'Polymer Chemistry'
_journal_page_first 1359
_journal_page_last 1368
_journal_paper_doi 10.1039/D2PY01557A
_journal_volume 14
_journal_year 2023
_chemical_formula_moiety 'C49 H43 N7'
_chemical_formula_sum 'C49 H43 N7'
_chemical_formula_weight 729.90
_space_group_crystal_system monoclinic
_space_group_IT_number 14
_space_group_name_Hall '-P 2yn'
_space_group_name_H-M_alt 'P 1 21/n 1'
_atom_sites_solution_hydrogens geom
_atom_sites_solution_primary dual
_audit_creation_date 2022-10-19
_audit_creation_method
;
Olex2 1.5-alpha
(compiled 2022.06.10 svn.r3fa896fb for OlexSys, GUI svn.r6535)
;
_audit_update_record
;
2022-12-10 deposited with the CCDC.	2023-02-20 downloaded from the CCDC.
;
_cell_angle_alpha 90
_cell_angle_beta 102.802(2)
_cell_angle_gamma 90
_cell_formula_units_Z 4
_cell_length_a 14.5275(2)
_cell_length_b 8.93710(10)
_cell_length_c 31.1191(5)
_cell_measurement_reflns_used 13058
_cell_measurement_temperature 100
_cell_measurement_theta_max 79.4540
_cell_measurement_theta_min 4.7550
_cell_volume 3939.87(10)
_computing_cell_refinement 'CrysAlisPro 1.171.39.20a (Rigaku OD, 2015)'
_computing_data_collection 'CrysAlisPro 1.171.39.20a (Rigaku OD, 2015)'
_computing_data_reduction 'CrysAlisPro 1.171.39.20a (Rigaku OD, 2015)'
_computing_molecular_graphics 'Olex2 1.5-alpha (Dolomanov et al., 2009)'
_computing_publication_material 'Olex2 1.5-alpha (Dolomanov et al., 2009)'
_computing_structure_refinement 'SHELXL 2018/3 (Sheldrick, 2015)'
_computing_structure_solution 'SHELXT 2018/2 (Sheldrick, 2018)'
_diffrn_ambient_temperature 100
_diffrn_detector 'CCD plate'
_diffrn_measured_fraction_theta_full 0.998
_diffrn_measured_fraction_theta_max 0.971
_diffrn_measurement_details
;
List of Runs (angles in degrees, time in seconds):

  # Type    Start    End  Width  t~exp~   \w     \q     \k     \f   Frames
#--------------------------------------------------------------------------
  1  \w     27.00  89.00   0.50    2.01    --    0.00  77.00-150.00  124
  2  \w    -17.00  64.00   0.50    2.01    --    0.00  37.00  90.00  162
  3  \w     -5.00  21.00   0.50    2.01    --    0.00  37.00 -60.00   52
  4  \w    -27.00  22.00   0.50    2.01    --    0.00  77.00-150.00   98
  5  \w     39.00  65.00   0.50    2.01    --    0.00  37.00 -60.00   52
  6  \w     88.00 140.00   0.50    8.03    --  107.20 -82.00  60.00  104
  7  \w     30.00  56.00   0.50    8.03    --  107.20 -61.00 120.00   52
  8  \w     83.00 155.00   0.50    8.03    --  107.20  61.00 -90.00  144
  9  \w     88.00 151.00   0.50    8.03    --  107.20  30.00  60.00  126
 10  \w     91.00 117.00   0.50    8.03    --  107.20 -82.00-180.00   52
 11  \w    159.00 184.00   0.50    8.03    --  107.20  30.00  60.00   50
 12  \w     24.00  83.00   0.50    8.03    --  107.20 -82.00  60.00  118
 13  \w     18.00 121.00   0.50    8.03    --  107.20 -61.00-180.00  206
 14  \w     83.00 116.00   0.50    8.03    --  107.20  15.00 -90.00   66
 15  \w     41.00  79.00   0.50    8.03    --  107.20 -82.00-180.00   76
 16  \w    140.00 166.00   0.50    8.03    --  107.20  15.00 -90.00   52
 17  \w     20.00 135.00   0.50    8.03    --  107.20 -82.00 120.00  230
 18  \w     84.00 109.00   0.50    8.03    --  107.20 -82.00  90.00   50
 19  \w     18.00  95.00   0.50    8.03    --  107.20 -15.00 -90.00  154
;
_diffrn_measurement_device 'four-circle diffractometer'
_diffrn_measurement_device_type 'XtaLAB Pro: Kappa dual home/near'
_diffrn_measurement_method '\w scans'
_diffrn_orient_matrix_type 'CrysAlisPro convention (1999,Acta A55,543-557)'
_diffrn_orient_matrix_UB_11 0.0196003000
_diffrn_orient_matrix_UB_12 -0.1695073000
_diffrn_orient_matrix_UB_13 0.0037120000
_diffrn_orient_matrix_UB_21 -0.1018668000
_diffrn_orient_matrix_UB_22 -0.0277422000
_diffrn_orient_matrix_UB_23 0.0047607000
_diffrn_orient_matrix_UB_31 -0.0324241000
_diffrn_orient_matrix_UB_32 -0.0152078000
_diffrn_orient_matrix_UB_33 -0.0504193000
_diffrn_radiation_monochromator graphite
_diffrn_radiation_probe x-ray
_diffrn_radiation_type 'Cu K\a'
_diffrn_radiation_wavelength 1.54184
_diffrn_reflns_av_R_equivalents 0.0358
_diffrn_reflns_av_unetI/netI 0.0350
_diffrn_reflns_Laue_measured_fraction_full 0.998
_diffrn_reflns_Laue_measured_fraction_max 0.971
_diffrn_reflns_limit_h_max 18
_diffrn_reflns_limit_h_min -18
_diffrn_reflns_limit_k_max 11
_diffrn_reflns_limit_k_min -11
_diffrn_reflns_limit_l_max 35
_diffrn_reflns_limit_l_min -39
_diffrn_reflns_number 27066
_diffrn_reflns_point_group_measured_fraction_full 0.998
_diffrn_reflns_point_group_measured_fraction_max 0.971
_diffrn_reflns_theta_full 67.684
_diffrn_reflns_theta_max 79.931
_diffrn_reflns_theta_min 4.776
_diffrn_source 'fine-focus sealed X-ray tube'
_diffrn_source_type 'Enhance (Cu) X-ray Source'
_exptl_absorpt_coefficient_mu 0.573
_exptl_absorpt_correction_T_max 1.00000
_exptl_absorpt_correction_T_min 0.76007
_exptl_absorpt_correction_type multi-scan
_exptl_absorpt_process_details
;
CrysAlisPro 1.171.39.20a (Rigaku Oxford Diffraction, 2015)
Empirical absorption correction using spherical harmonics,
 implemented in SCALE3 ABSPACK scaling algorithm.
;
_exptl_crystal_colour 'dull yellowish colourless'
_exptl_crystal_colour_lustre dull
_exptl_crystal_colour_modifier yellowish
_exptl_crystal_colour_primary colourless
_exptl_crystal_density_diffrn 1.231
_exptl_crystal_description block
_exptl_crystal_F_000 1544
_exptl_crystal_size_max 0.2
_exptl_crystal_size_mid 0.1
_exptl_crystal_size_min 0.1
_refine_diff_density_max 0.227
_refine_diff_density_min -0.264
_refine_diff_density_rms 0.040
_refine_ls_extinction_method none
_refine_ls_goodness_of_fit_ref 1.100
_refine_ls_hydrogen_treatment constr
_refine_ls_matrix_type full
_refine_ls_number_parameters 506
_refine_ls_number_reflns 8357
_refine_ls_number_restraints 0
_refine_ls_restrained_S_all 1.100
_refine_ls_R_factor_all 0.0558
_refine_ls_R_factor_gt 0.0488
_refine_ls_shift/su_max 0.000
_refine_ls_shift/su_mean 0.000
_refine_ls_structure_factor_coef Fsqd
_refine_ls_weighting_details 'w=1/[\s^2^(Fo^2^)+(0.0619P)^2^+1.0895P] where P=(Fo^2^+2Fc^2^)/3'
_refine_ls_weighting_scheme calc
_refine_ls_wR_factor_gt 0.1338
_refine_ls_wR_factor_ref 0.1386
_reflns_Friedel_coverage 0.000
_reflns_number_gt 7160
_reflns_number_total 8357
_reflns_threshold_expression 'I > 2\s(I)'
_cod_data_source_file d2py01557a2.cif
_cod_data_source_block exp_1253_st-dipyl
_cod_depositor_comments 'Adding full bibliography for 1568502.cif.'
_cod_database_code 1568502
_shelx_shelxl_version_number 2018/3
_shelx_space_group_comment
;
The symmetry employed for this shelxl refinement is uniquely defined
by the following loop, which should always be used as a source of
symmetry information in preference to the above space-group names.
They are only intended as comments.
;
_shelx_estimated_absorpt_t_max 0.945
_shelx_estimated_absorpt_t_min 0.894
_olex2_refinement_description
;
1. Fixed Uiso
 At 1.2 times of:
  All C(H) groups, All C(H,H) groups
 At 1.5 times of:
  All C(H,H,H) groups
2.a Secondary CH2 refined with riding coordinates:
 C00T(H00B,H00C), C00U(H00E,H00F), C00Z(H00G,H00H), C014(H01A,H01B), C018(H01C,
 H01D), C01F(H01J,H01K)
2.b Aromatic/amide H refined with riding coordinates:
 C008(H008), C00A(H00A), C00D(H00D), C00I(H00I), C00K(H00K), C00L(H00L),
 C00O(H00O), C00P(H00P), C00Q(H00Q), C00W(H00W), C00X(H00X), C00Y(H00Y),
 C010(H010), C012(H012), C013(H013), C015(H015), C016(H016), C017(H017),
 C019(H019), C01A(H01E), C01B(H01F), C01C(H01G), C01D(H01H), C01E(H01I),
 C01G(H01L), C01H(H01M), C01I(H01N), C01K(H01R)
2.c Idealised Me refined as rotating group:
 C01J(H01O,H01P,H01Q)
;
_olex2_submission_special_instructions 'No special instructions were received'
_oxdiff_exptl_absorpt_empirical_details
;
Empirical correction (ABSPACK) includes:
- Absorption correction using spherical harmonics
- Frame scaling
;
_oxdiff_exptl_absorpt_empirical_full_max 1.690
_oxdiff_exptl_absorpt_empirical_full_min 0.634

loop_
_space_group_symop_operation_xyz
'x, y, z'
'-x+1/2, y+1/2, -z+1/2'
'-x, -y, -z'
'x-1/2, -y-1/2, z-1/2'

loop_
_atom_site_label
_atom_site_type_symbol
_atom_site_fract_x
_atom_site_fract_y
_atom_site_fract_z
_atom_site_U_iso_or_equiv
_atom_site_adp_type
_atom_site_occupancy
_atom_site_site_symmetry_order
_atom_site_calc_flag
_atom_site_refinement_flags_posn
_atom_site_refinement_flags_adp
_atom_site_refinement_flags_occupancy
_atom_site_disorder_assembly
_atom_site_disorder_group
N001 N 1.00659(8) -0.04279(13) 0.42025(4) 0.0309(2) Uani 1 1 d . . . . .
N002 N 0.48035(8) 1.37654(13) 0.39411(4) 0.0331(3) Uani 1 1 d . . . . .
N003 N 0.58491(8) 0.54851(12) 0.27811(4) 0.0327(3) Uani 1 1 d . . . . .
N004 N 0.91157(9) -0.27916(13) 0.32720(4) 0.0386(3) Uani 1 1 d . . . . .
N005 N 0.29497(9) 1.38234(15) 0.29618(4) 0.0424(3) Uani 1 1 d . . . . .
N006 N 1.05063(10) 0.28971(15) 0.48793(4) 0.0435(3) Uani 1 1 d . . . . .
C007 C 0.79532(9) 0.25352(14) 0.34738(4) 0.0288(3) Uani 1 1 d . . . . .
C008 C 0.87872(9) 0.00485(14) 0.35790(4) 0.0296(3) Uani 1 1 d . . . . .
H008 H 0.839363 -0.031221 0.331386 0.035 Uiso 1 1 calc R U . . .
C009 C 0.94815(9) -0.08706(15) 0.38270(4) 0.0298(3) Uani 1 1 d . . . . .
C00A C 0.76465(10) 0.24611(14) 0.30155(4) 0.0304(3) Uani 1 1 d . . . . .
H00A H 0.790765 0.172658 0.285663 0.037 Uiso 1 1 calc R U . . .
C00B C 0.65603(9) 0.45173(14) 0.30138(4) 0.0296(3) Uani 1 1 d . . . . .
C00C C 0.86741(9) 0.15032(14) 0.37228(4) 0.0293(3) Uani 1 1 d . . . . .
C00D C 0.92738(9) 0.19484(15) 0.41159(4) 0.0306(3) Uani 1 1 d . . . . .
H00D H 0.921618 0.292213 0.422949 0.037 Uiso 1 1 calc R U . . .
C00E C 0.96054(10) -0.24305(15) 0.36760(5) 0.0311(3) Uani 1 1 d . . . . .
C00F C 0.99565(10) 0.09708(15) 0.43423(4) 0.0308(3) Uani 1 1 d . . . . .
C00G C 0.42403(10) 1.32480(15) 0.35700(4) 0.0313(3) Uani 1 1 d . . . . .
C00H C 0.56719(10) 0.68292(14) 0.29906(4) 0.0311(3) Uani 1 1 d . . . . .
C00I C 0.75494(10) 0.36271(15) 0.36938(4) 0.0323(3) Uani 1 1 d . . . . .
H00I H 0.775060 0.371006 0.400483 0.039 Uiso 1 1 calc R U . . .
C00J C 0.51717(10) 1.10246(15) 0.35741(5) 0.0323(3) Uani 1 1 d . . . . .
C00K C 0.69698(10) 0.34366(15) 0.27886(4) 0.0311(3) Uani 1 1 d . . . . .
H00K H 0.678119 0.337227 0.247667 0.037 Uiso 1 1 calc R U . . .
C00L C 0.43958(10) 1.18914(15) 0.33790(4) 0.0319(3) Uani 1 1 d . . . . .
H00L H 0.397577 1.155924 0.311753 0.038 Uiso 1 1 calc R U . . .
C00M C 0.55559(10) 1.29374(16) 0.41271(5) 0.0338(3) Uani 1 1 d . . . . .
C00N C 0.53510(10) 0.95667(15) 0.33817(5) 0.0325(3) Uani 1 1 d . . . . .
C00O C 0.47736(10) 0.72080(15) 0.30438(5) 0.0328(3) Uani 1 1 d . . . . .
H00O H 0.426340 0.653345 0.294953 0.039 Uiso 1 1 calc R U . . .
C00P C 0.68637(10) 0.45926(15) 0.34710(5) 0.0331(3) Uani 1 1 d . . . . .
H00P H 0.659615 0.531547 0.363108 0.040 Uiso 1 1 calc R U . . .
C00Q C 0.46187(10) 0.85649(15) 0.32335(5) 0.0339(3) Uani 1 1 d . . . . .
H00Q H 0.399944 0.881260 0.326258 0.041 Uiso 1 1 calc R U . . .
C00R C 0.34177(10) 1.42022(15) 0.33686(5) 0.0325(3) Uani 1 1 d . . . . .
C00S C 1.06168(10) 0.14815(16) 0.47537(4) 0.0341(3) Uani 1 1 d . . . . .
C00T C 0.50415(10) 0.47805(15) 0.24762(5) 0.0323(3) Uani 1 1 d . . . . .
H00B H 0.455997 0.449930 0.264236 0.039 Uiso 1 1 calc R U . . .
H00C H 0.525880 0.385182 0.235624 0.039 Uiso 1 1 calc R U . . .
C00U C 0.45900(10) 0.57970(15) 0.20956(5) 0.0339(3) Uani 1 1 d . . . . .
H00E H 0.507078 0.608938 0.193027 0.041 Uiso 1 1 calc R U . . .
H00F H 0.436056 0.671904 0.221393 0.041 Uiso 1 1 calc R U . . .
N00V N 0.69637(12) 1.28352(18) 0.47051(5) 0.0598(4) Uani 1 1 d . . . . .
C00W C 0.57646(10) 1.15757(16) 0.39536(5) 0.0353(3) Uani 1 1 d . . . . .
H00W H 0.630875 1.102727 0.409368 0.042 Uiso 1 1 calc R U . . .
C00X C 0.62568(10) 0.91622(15) 0.33405(5) 0.0365(3) Uani 1 1 d . . . . .
H00X H 0.677219 0.981395 0.344954 0.044 Uiso 1 1 calc R U . . .
C00Y C 0.64147(10) 0.78268(15) 0.31432(5) 0.0361(3) Uani 1 1 d . . . . .
H00Y H 0.703285 0.758552 0.311115 0.043 Uiso 1 1 calc R U . . .
C00Z C 0.37692(10) 0.50323(17) 0.17836(5) 0.0355(3) Uani 1 1 d . . . . .
H00G H 0.329615 0.472674 0.195180 0.043 Uiso 1 1 calc R U . . .
H00H H 0.400348 0.411457 0.166515 0.043 Uiso 1 1 calc R U . . .
C010 C 1.02009(11) -0.34420(16) 0.39426(6) 0.0405(3) Uani 1 1 d . . . . .
H010 H 1.053518 -0.316089 0.422926 0.049 Uiso 1 1 calc R U . . .
C011 C 0.61708(11) 1.35560(18) 0.45360(5) 0.0390(3) Uani 1 1 d . . . . .
C012 C 0.31597(11) 1.54236(17) 0.35926(5) 0.0414(3) Uani 1 1 d . . . . .
H012 H 0.350448 1.566410 0.388088 0.050 Uiso 1 1 calc R U . . .
C013 C 1.13069(11) 0.0542(2) 0.49906(5) 0.0421(3) Uani 1 1 d . . . . .
H013 H 1.136814 -0.045538 0.489537 0.051 Uiso 1 1 calc R U . . .
C014 C 0.32901(11) 0.60209(18) 0.14002(5) 0.0408(3) Uani 1 1 d . . . . .
H01A H 0.377218 0.639367 0.124612 0.049 Uiso 1 1 calc R U . . .
H01B H 0.300929 0.689835 0.151730 0.049 Uiso 1 1 calc R U . . .
C015 C 0.98105(12) -0.52357(17) 0.33662(6) 0.0455(4) Uani 1 1 d . . . . .
H015 H 0.987401 -0.619898 0.324700 0.055 Uiso 1 1 calc R U . . .
C016 C 0.92254(13) -0.41719(17) 0.31246(6) 0.0440(4) Uani 1 1 d . . . . .
H016 H 0.888193 -0.443499 0.283800 0.053 Uiso 1 1 calc R U . . .
C017 C 1.02977(11) -0.48662(17) 0.37827(6) 0.0471(4) Uani 1 1 d . . . . .
H017 H 1.069676 -0.557894 0.395926 0.057 Uiso 1 1 calc R U . . .
C018 C 0.25209(12) 0.5209(2) 0.10697(5) 0.0475(4) Uani 1 1 d . . . . .
H01C H 0.281099 0.436641 0.094109 0.057 Uiso 1 1 calc R U . . .
H01D H 0.206199 0.478243 0.122853 0.057 Uiso 1 1 calc R U . . .
C019 C 1.19050(12) 0.1085(2) 0.53683(5) 0.0503(4) Uani 1 1 d . . . . .
H019 H 1.238548 0.046544 0.553506 0.060 Uiso 1 1 calc R U . . .
C01A C 0.22160(12) 1.4678(2) 0.27733(6) 0.0525(4) Uani 1 1 d . . . . .
H01E H 0.187931 1.442165 0.248496 0.063 Uiso 1 1 calc R U . . .
C01B C 1.17947(13) 0.2533(2) 0.54991(5) 0.0522(4) Uani 1 1 d . . . . .
H01F H 1.219541 0.293191 0.575687 0.063 Uiso 1 1 calc R U . . .
C01C C 1.10877(14) 0.3388(2) 0.52464(5) 0.0516(4) Uani 1 1 d . . . . .
H01G H 1.100941 0.438464 0.533874 0.062 Uiso 1 1 calc R U . . .
C01D C 0.23967(13) 1.6281(2) 0.33908(6) 0.0514(4) Uani 1 1 d . . . . .
H01H H 0.220515 1.711490 0.353903 0.062 Uiso 1 1 calc R U . . .
C01E C 0.19180(13) 1.5912(2) 0.29726(6) 0.0543(4) Uani 1 1 d . . . . .
H01I H 0.139508 1.649056 0.282415 0.065 Uiso 1 1 calc R U . . .
C01F C 0.19947(13) 0.6189(3) 0.06994(6) 0.0583(5) Uani 1 1 d . . . . .
H01J H 0.244810 0.658721 0.053300 0.070 Uiso 1 1 calc R U . . .
H01K H 0.172000 0.704968 0.082726 0.070 Uiso 1 1 calc R U . . .
C01G C 0.73127(14) 1.4615(3) 0.52861(6) 0.0650(6) Uani 1 1 d . . . . .
H01L H 0.771900 1.494411 0.555186 0.078 Uiso 1 1 calc R U . . .
C01H C 0.75138(16) 1.3379(2) 0.50735(6) 0.0672(6) Uani 1 1 d . . . . .
H01M H 0.808431 1.286320 0.519424 0.081 Uiso 1 1 calc R U . . .
C01I C 0.59330(17) 1.4835(3) 0.47238(10) 0.1024(11) Uani 1 1 d . . . . .
H01N H 0.537214 1.535874 0.459222 0.123 Uiso 1 1 calc R U . . .
C01J C 0.12102(17) 0.5369(4) 0.03826(8) 0.0871(8) Uani 1 1 d . . . . .
H01O H 0.087002 0.607405 0.016242 0.131 Uiso 1 1 calc R U . . .
H01P H 0.077195 0.493496 0.054655 0.131 Uiso 1 1 calc R U . . .
H01Q H 0.148284 0.457006 0.023440 0.131 Uiso 1 1 calc R U . . .
C01K C 0.65119(18) 1.5366(4) 0.51062(11) 0.1219(14) Uani 1 1 d . . . . .
H01R H 0.634916 1.624971 0.524180 0.146 Uiso 1 1 calc R U . . .

loop_
_atom_site_aniso_label
_atom_site_aniso_U_11
_atom_site_aniso_U_22
_atom_site_aniso_U_33
_atom_site_aniso_U_23
_atom_site_aniso_U_13
_atom_site_aniso_U_12
N001 0.0345(6) 0.0274(6) 0.0304(6) 0.0031(4) 0.0065(4) 0.0027(4)
N002 0.0351(6) 0.0286(6) 0.0355(6) -0.0038(5) 0.0076(5) 0.0013(5)
N003 0.0366(6) 0.0207(5) 0.0374(6) -0.0028(4) 0.0008(5) 0.0040(4)
N004 0.0530(7) 0.0249(6) 0.0366(6) -0.0002(5) 0.0072(5) 0.0042(5)
N005 0.0412(7) 0.0389(7) 0.0434(7) -0.0004(6) 0.0013(5) 0.0042(5)
N006 0.0558(8) 0.0358(7) 0.0341(6) -0.0027(5) 0.0001(6) -0.0032(6)
C007 0.0323(6) 0.0220(6) 0.0313(6) 0.0011(5) 0.0053(5) 0.0012(5)
C008 0.0335(6) 0.0257(6) 0.0286(6) 0.0004(5) 0.0049(5) 0.0012(5)
C009 0.0342(7) 0.0254(6) 0.0301(7) 0.0028(5) 0.0080(5) 0.0016(5)
C00A 0.0373(7) 0.0218(6) 0.0314(7) -0.0035(5) 0.0058(5) 0.0023(5)
C00B 0.0334(6) 0.0204(6) 0.0335(7) 0.0003(5) 0.0042(5) 0.0020(5)
C00C 0.0339(7) 0.0248(6) 0.0296(6) 0.0016(5) 0.0077(5) 0.0015(5)
C00D 0.0368(7) 0.0250(6) 0.0297(6) 0.0002(5) 0.0068(5) 0.0027(5)
C00E 0.0339(7) 0.0238(6) 0.0360(7) 0.0029(5) 0.0087(5) 0.0009(5)
C00F 0.0357(7) 0.0298(7) 0.0273(6) 0.0017(5) 0.0075(5) 0.0004(5)
C00G 0.0348(7) 0.0259(6) 0.0332(7) -0.0008(5) 0.0078(5) 0.0000(5)
C00H 0.0369(7) 0.0203(6) 0.0341(7) -0.0006(5) 0.0036(5) 0.0034(5)
C00I 0.0393(7) 0.0289(7) 0.0279(6) -0.0012(5) 0.0059(5) 0.0028(5)
C00J 0.0370(7) 0.0247(6) 0.0347(7) -0.0018(5) 0.0066(5) 0.0008(5)
C00K 0.0381(7) 0.0246(6) 0.0287(6) -0.0016(5) 0.0032(5) 0.0021(5)
C00L 0.0364(7) 0.0272(6) 0.0308(7) -0.0019(5) 0.0049(5) 0.0008(5)
C00M 0.0358(7) 0.0314(7) 0.0335(7) -0.0030(5) 0.0061(6) -0.0001(5)
C00N 0.0364(7) 0.0241(6) 0.0350(7) -0.0011(5) 0.0035(5) 0.0028(5)
C00O 0.0353(7) 0.0254(6) 0.0366(7) -0.0021(5) 0.0058(5) -0.0015(5)
C00P 0.0399(7) 0.0260(6) 0.0336(7) -0.0029(5) 0.0082(6) 0.0061(5)
C00Q 0.0347(7) 0.0282(7) 0.0380(7) -0.0025(5) 0.0061(6) 0.0022(5)
C00R 0.0345(7) 0.0266(6) 0.0366(7) 0.0021(5) 0.0083(5) 0.0002(5)
C00S 0.0372(7) 0.0364(7) 0.0283(7) 0.0032(5) 0.0065(5) -0.0012(6)
C00T 0.0356(7) 0.0227(6) 0.0363(7) -0.0012(5) 0.0030(5) 0.0012(5)
C00U 0.0394(7) 0.0277(6) 0.0344(7) 0.0028(5) 0.0078(6) 0.0018(5)
N00V 0.0679(10) 0.0505(9) 0.0462(8) -0.0098(7) -0.0190(7) 0.0151(7)
C00W 0.0377(7) 0.0291(7) 0.0366(7) -0.0004(5) 0.0026(6) 0.0043(6)
C00X 0.0354(7) 0.0241(6) 0.0477(8) -0.0050(6) 0.0043(6) -0.0012(5)
C00Y 0.0333(7) 0.0250(6) 0.0488(8) -0.0032(6) 0.0062(6) 0.0026(5)
C00Z 0.0354(7) 0.0362(7) 0.0348(7) 0.0019(6) 0.0073(6) 0.0020(6)
C010 0.0391(8) 0.0272(7) 0.0508(9) 0.0022(6) 0.0005(6) 0.0028(6)
C011 0.0386(8) 0.0416(8) 0.0359(7) -0.0065(6) 0.0066(6) -0.0011(6)
C012 0.0435(8) 0.0350(8) 0.0456(8) -0.0022(6) 0.0099(7) 0.0065(6)
C013 0.0397(8) 0.0500(9) 0.0351(8) 0.0026(7) 0.0050(6) 0.0060(7)
C014 0.0444(8) 0.0428(8) 0.0353(8) 0.0034(6) 0.0090(6) 0.0105(7)
C015 0.0480(9) 0.0229(7) 0.0673(11) -0.0039(7) 0.0162(8) 0.0014(6)
C016 0.0602(10) 0.0263(7) 0.0447(9) -0.0042(6) 0.0098(7) 0.0001(7)
C017 0.0410(8) 0.0269(7) 0.0685(11) 0.0033(7) 0.0015(7) 0.0058(6)
C018 0.0423(8) 0.0611(11) 0.0377(8) 0.0010(7) 0.0056(7) 0.0081(8)
C019 0.0414(8) 0.0706(12) 0.0352(8) 0.0069(8) 0.0005(6) 0.0033(8)
C01A 0.0458(9) 0.0558(10) 0.0487(9) 0.0047(8) -0.0048(7) 0.0096(8)
C01B 0.0522(10) 0.0658(12) 0.0339(8) -0.0026(8) -0.0002(7) -0.0143(8)
C01C 0.0660(11) 0.0455(9) 0.0381(8) -0.0052(7) 0.0002(8) -0.0114(8)
C01D 0.0505(9) 0.0418(9) 0.0630(11) 0.0016(8) 0.0152(8) 0.0179(7)
C01E 0.0444(9) 0.0545(11) 0.0618(11) 0.0102(9) 0.0070(8) 0.0177(8)
C01F 0.0530(10) 0.0834(14) 0.0364(8) 0.0022(9) 0.0056(7) 0.0229(10)
C01G 0.0532(10) 0.0894(15) 0.0466(10) -0.0279(10) -0.0017(8) -0.0070(10)
C01H 0.0733(13) 0.0638(12) 0.0486(10) -0.0113(9) -0.0204(9) 0.0128(10)
C01I 0.0604(13) 0.111(2) 0.111(2) -0.0793(17) -0.0329(13) 0.0351(13)
C01J 0.0629(13) 0.127(2) 0.0600(13) -0.0051(14) -0.0116(11) 0.0157(14)
C01K 0.0690(15) 0.143(3) 0.129(2) -0.106(2) -0.0314(15) 0.0345(16)

loop_
_atom_type_symbol
_atom_type_description
_atom_type_scat_dispersion_real
_atom_type_scat_dispersion_imag
_atom_type_scat_source
C C 0.0181 0.0091 'International Tables Vol C Tables 4.2.6.8 and 6.1.1.4'
H H 0.0000 0.0000 'International Tables Vol C Tables 4.2.6.8 and 6.1.1.4'
N N 0.0311 0.0180 'International Tables Vol C Tables 4.2.6.8 and 6.1.1.4'

loop_
_geom_angle_atom_site_label_1
_geom_angle_atom_site_label_2
_geom_angle_atom_site_label_3
_geom_angle
_geom_angle_site_symmetry_1
_geom_angle_site_symmetry_3
_geom_angle_publ_flag
C009 N001 C00F 117.27(11) . . ?
C00M N002 C00G 117.71(12) . . ?
C00B N003 C00H 117.93(11) . . ?
C00B N003 C00T 116.97(10) . . ?
C00H N003 C00T 117.23(11) . . ?
C016 N004 C00E 117.71(13) . . ?
C01A N005 C00R 117.27(14) . . ?
C01C N006 C00S 117.68(14) . . ?
C00A C007 C00C 122.23(12) . . ?
C00I C007 C00A 117.41(12) . . ?
C00I C007 C00C 120.36(12) . . ?
C009 C008 H008 120.2 . . ?
C009 C008 C00C 119.56(12) . . ?
C00C C008 H008 120.2 . . ?
N001 C009 C008 123.27(12) . . ?
N001 C009 C00E 116.83(12) . . ?
C008 C009 C00E 119.90(12) . . ?
C007 C00A H00A 119.3 . . ?
C00K C00A C007 121.34(12) . . ?
C00K C00A H00A 119.3 . . ?
C00K C00B N003 120.49(12) . . ?
C00P C00B N003 121.44(12) . . ?
C00P C00B C00K 118.06(12) . . ?
C008 C00C C007 122.18(12) . . ?
C00D C00C C007 120.94(12) . . ?
C00D C00C C008 116.88(12) . . ?
C00C C00D H00D 119.9 . . ?
C00F C00D C00C 120.16(12) . . ?
C00F C00D H00D 119.9 . . ?
N004 C00E C009 116.34(12) . . ?
N004 C00E C010 122.27(13) . . ?
C010 C00E C009 121.39(13) . . ?
N001 C00F C00D 122.85(12) . . ?
N001 C00F C00S 117.56(12) . . ?
C00D C00F C00S 119.58(12) . . ?
N002 C00G C00L 122.88(13) . . ?
N002 C00G C00R 116.40(12) . . ?
C00L C00G C00R 120.71(12) . . ?
C00O C00H N003 122.08(12) . . ?
C00O C00H C00Y 118.50(12) . . ?
C00Y C00H N003 119.41(12) . . ?
C007 C00I H00I 119.1 . . ?
C00P C00I C007 121.70(12) . . ?
C00P C00I H00I 119.2 . . ?
C00L C00J C00N 120.76(12) . . ?
C00W C00J C00L 117.61(12) . . ?
C00W C00J C00N 121.63(12) . . ?
C00A C00K C00B 120.73(12) . . ?
C00A C00K H00K 119.6 . . ?
C00B C00K H00K 119.6 . . ?
C00G C00L C00J 119.44(13) . . ?
C00G C00L H00L 120.3 . . ?
C00J C00L H00L 120.3 . . ?
N002 C00M C00W 122.82(13) . . ?
N002 C00M C011 116.18(12) . . ?
C00W C00M C011 121.00(13) . . ?
C00Q C00N C00J 120.73(12) . . ?
C00Q C00N C00X 118.05(12) . . ?
C00X C00N C00J 121.21(12) . . ?
C00H C00O H00O 119.8 . . ?
C00Q C00O C00H 120.47(13) . . ?
C00Q C00O H00O 119.8 . . ?
C00B C00P H00P 119.6 . . ?
C00I C00P C00B 120.74(12) . . ?
C00I C00P H00P 119.6 . . ?
C00N C00Q H00Q 119.3 . . ?
C00O C00Q C00N 121.31(13) . . ?
C00O C00Q H00Q 119.3 . . ?
N005 C00R C00G 116.40(12) . . ?
N005 C00R C012 122.34(13) . . ?
C012 C00R C00G 121.26(13) . . ?
N006 C00S C00F 116.24(13) . . ?
N006 C00S C013 122.25(14) . . ?
C013 C00S C00F 121.51(13) . . ?
N003 C00T H00B 109.0 . . ?
N003 C00T H00C 109.0 . . ?
N003 C00T C00U 112.94(11) . . ?
H00B C00T H00C 107.8 . . ?
C00U C00T H00B 109.0 . . ?
C00U C00T H00C 109.0 . . ?
C00T C00U H00E 109.3 . . ?
C00T C00U H00F 109.3 . . ?
C00T C00U C00Z 111.72(11) . . ?
H00E C00U H00F 107.9 . . ?
C00Z C00U H00E 109.3 . . ?
C00Z C00U H00F 109.3 . . ?
C011 N00V C01H 117.85(16) . . ?
C00J C00W C00M 119.52(13) . . ?
C00J C00W H00W 120.2 . . ?
C00M C00W H00W 120.2 . . ?
C00N C00X H00X 119.5 . . ?
C00Y C00X C00N 121.04(13) . . ?
C00Y C00X H00X 119.5 . . ?
C00H C00Y H00Y 119.7 . . ?
C00X C00Y C00H 120.58(13) . . ?
C00X C00Y H00Y 119.7 . . ?
C00U C00Z H00G 108.9 . . ?
C00U C00Z H00H 108.9 . . ?
C00U C00Z C014 113.36(12) . . ?
H00G C00Z H00H 107.7 . . ?
C014 C00Z H00G 108.9 . . ?
C014 C00Z H00H 108.9 . . ?
C00E C010 H010 120.6 . . ?
C017 C010 C00E 118.81(15) . . ?
C017 C010 H010 120.6 . . ?
N00V C011 C00M 117.62(13) . . ?
N00V C011 C01I 121.26(16) . . ?
C01I C011 C00M 121.10(15) . . ?
C00R C012 H012 120.4 . . ?
C01D C012 C00R 119.12(15) . . ?
C01D C012 H012 120.4 . . ?
C00S C013 H013 120.6 . . ?
C019 C013 C00S 118.85(16) . . ?
C019 C013 H013 120.6 . . ?
C00Z C014 H01A 109.0 . . ?
C00Z C014 H01B 109.0 . . ?
C00Z C014 C018 113.07(13) . . ?
H01A C014 H01B 107.8 . . ?
C018 C014 H01A 109.0 . . ?
C018 C014 H01B 109.0 . . ?
C016 C015 H015 120.8 . . ?
C017 C015 H015 120.8 . . ?
C017 C015 C016 118.35(14) . . ?
N004 C016 C015 123.62(15) . . ?
N004 C016 H016 118.2 . . ?
C015 C016 H016 118.2 . . ?
C010 C017 H017 120.4 . . ?
C015 C017 C010 119.23(15) . . ?
C015 C017 H017 120.4 . . ?
C014 C018 H01C 108.7 . . ?
C014 C018 H01D 108.7 . . ?
H01C C018 H01D 107.6 . . ?
C01F C018 C014 114.19(16) . . ?
C01F C018 H01C 108.7 . . ?
C01F C018 H01D 108.7 . . ?
C013 C019 H019 120.4 . . ?
C01B C019 C013 119.19(16) . . ?
C01B C019 H019 120.4 . . ?
N005 C01A H01E 118.0 . . ?
N005 C01A C01E 123.93(16) . . ?
C01E C01A H01E 118.0 . . ?
C019 C01B H01F 120.9 . . ?
C019 C01B C01C 118.28(15) . . ?
C01C C01B H01F 120.9 . . ?
N006 C01C C01B 123.75(17) . . ?
N006 C01C H01G 118.1 . . ?
C01B C01C H01G 118.1 . . ?
C012 C01D H01H 120.5 . . ?
C01E C01D C012 119.04(16) . . ?
C01E C01D H01H 120.5 . . ?
C01A C01E H01I 120.8 . . ?
C01D C01E C01A 118.31(15) . . ?
C01D C01E H01I 120.8 . . ?
C018 C01F H01J 108.9 . . ?
C018 C01F H01K 108.9 . . ?
C018 C01F C01J 113.3(2) . . ?
H01J C01F H01K 107.7 . . ?
C01J C01F H01J 108.9 . . ?
C01J C01F H01K 108.9 . . ?
C01H C01G H01L 121.2 . . ?
C01K C01G H01L 121.2 . . ?
C01K C01G C01H 117.51(18) . . ?
N00V C01H C01G 124.34(19) . . ?
N00V C01H H01M 117.8 . . ?
C01G C01H H01M 117.8 . . ?
C011 C01I H01N 120.2 . . ?
C011 C01I C01K 119.6(2) . . ?
C01K C01I H01N 120.2 . . ?
C01F C01J H01O 109.5 . . ?
C01F C01J H01P 109.5 . . ?
C01F C01J H01Q 109.5 . . ?
H01O C01J H01P 109.5 . . ?
H01O C01J H01Q 109.5 . . ?
H01P C01J H01Q 109.5 . . ?
C01G C01K C01I 119.4(2) . . ?
C01G C01K H01R 120.3 . . ?
C01I C01K H01R 120.3 . . ?

loop_
_geom_bond_atom_site_label_1
_geom_bond_atom_site_label_2
_geom_bond_distance
_geom_bond_site_symmetry_2
_geom_bond_publ_flag
N001 C009 1.3429(17) . ?
N001 C00F 1.3445(17) . ?
N002 C00G 1.3410(18) . ?
N002 C00M 1.3406(18) . ?
N003 C00B 1.4172(16) . ?
N003 C00H 1.4172(16) . ?
N003 C00T 1.4765(17) . ?
N004 C00E 1.3396(18) . ?
N004 C016 1.3379(19) . ?
N005 C00R 1.3410(19) . ?
N005 C01A 1.337(2) . ?
N006 C00S 1.3442(19) . ?
N006 C01C 1.336(2) . ?
C007 C00A 1.3983(18) . ?
C007 C00C 1.4793(18) . ?
C007 C00I 1.3939(18) . ?
C008 H008 0.9500 . ?
C008 C009 1.3937(18) . ?
C008 C00C 1.3964(18) . ?
C009 C00E 1.4947(18) . ?
C00A H00A 0.9500 . ?
C00A C00K 1.3847(18) . ?
C00B C00K 1.4011(18) . ?
C00B C00P 1.3945(19) . ?
C00C C00D 1.3933(19) . ?
C00D H00D 0.9500 . ?
C00D C00F 1.3905(18) . ?
C00E C010 1.3915(19) . ?
C00F C00S 1.4911(19) . ?
C00G C00L 1.3906(18) . ?
C00G C00R 1.4887(19) . ?
C00H C00O 1.3931(19) . ?
C00H C00Y 1.3992(19) . ?
C00I H00I 0.9500 . ?
C00I C00P 1.3827(19) . ?
C00J C00L 1.3914(19) . ?
C00J C00N 1.4809(18) . ?
C00J C00W 1.389(2) . ?
C00K H00K 0.9500 . ?
C00L H00L 0.9500 . ?
C00M C00W 1.3918(19) . ?
C00M C011 1.490(2) . ?
C00N C00Q 1.3888(19) . ?
C00N C00X 1.398(2) . ?
C00O H00O 0.9500 . ?
C00O C00Q 1.3888(18) . ?
C00P H00P 0.9500 . ?
C00Q H00Q 0.9500 . ?
C00R C012 1.391(2) . ?
C00S C013 1.388(2) . ?
C00T H00B 0.9900 . ?
C00T H00C 0.9900 . ?
C00T C00U 1.5212(19) . ?
C00U H00E 0.9900 . ?
C00U H00F 0.9900 . ?
C00U C00Z 1.523(2) . ?
N00V C011 1.323(2) . ?
N00V C01H 1.335(2) . ?
C00W H00W 0.9500 . ?
C00X H00X 0.9500 . ?
C00X C00Y 1.3843(19) . ?
C00Y H00Y 0.9500 . ?
C00Z H00G 0.9900 . ?
C00Z H00H 0.9900 . ?
C00Z C014 1.523(2) . ?
C010 H010 0.9500 . ?
C010 C017 1.385(2) . ?
C011 C01I 1.363(3) . ?
C012 H012 0.9500 . ?
C012 C01D 1.379(2) . ?
C013 H013 0.9500 . ?
C013 C019 1.386(2) . ?
C014 H01A 0.9900 . ?
C014 H01B 0.9900 . ?
C014 C018 1.524(2) . ?
C015 H015 0.9500 . ?
C015 C016 1.381(2) . ?
C015 C017 1.372(2) . ?
C016 H016 0.9500 . ?
C017 H017 0.9500 . ?
C018 H01C 0.9900 . ?
C018 H01D 0.9900 . ?
C018 C01F 1.513(2) . ?
C019 H019 0.9500 . ?
C019 C01B 1.376(3) . ?
C01A H01E 0.9500 . ?
C01A C01E 1.381(3) . ?
C01B H01F 0.9500 . ?
C01B C01C 1.379(3) . ?
C01C H01G 0.9500 . ?
C01D H01H 0.9500 . ?
C01D C01E 1.373(3) . ?
C01E H01I 0.9500 . ?
C01F H01J 0.9900 . ?
C01F H01K 0.9900 . ?
C01F C01J 1.520(3) . ?
C01G H01L 0.9500 . ?
C01G C01H 1.353(3) . ?
C01G C01K 1.352(3) . ?
C01H H01M 0.9500 . ?
C01I H01N 0.9500 . ?
C01I C01K 1.380(3) . ?
C01J H01O 0.9800 . ?
C01J H01P 0.9800 . ?
C01J H01Q 0.9800 . ?
C01K H01R 0.9500 . ?

loop_
_geom_torsion_atom_site_label_1
_geom_torsion_atom_site_label_2
_geom_torsion_atom_site_label_3
_geom_torsion_atom_site_label_4
_geom_torsion
_geom_torsion_site_symmetry_1
_geom_torsion_site_symmetry_2
_geom_torsion_site_symmetry_3
_geom_torsion_site_symmetry_4
_geom_torsion_publ_flag
N001 C009 C00E N004 -170.76(12) . . . . ?
N001 C009 C00E C010 9.05(19) . . . . ?
N001 C00F C00S N006 178.35(12) . . . . ?
N001 C00F C00S C013 -1.4(2) . . . . ?
N002 C00G C00L C00J -0.7(2) . . . . ?
N002 C00G C00R N005 168.93(13) . . . . ?
N002 C00G C00R C012 -10.6(2) . . . . ?
N002 C00M C00W C00J -0.7(2) . . . . ?
N002 C00M C011 N00V -174.02(15) . . . . ?
N002 C00M C011 C01I 4.7(3) . . . . ?
N003 C00B C00K C00A -178.23(12) . . . . ?
N003 C00B C00P C00I 179.14(13) . . . . ?
N003 C00H C00O C00Q -177.19(13) . . . . ?
N003 C00H C00Y C00X 178.61(13) . . . . ?
N003 C00T C00U C00Z 179.18(11) . . . . ?
N004 C00E C010 C017 0.7(2) . . . . ?
N005 C00R C012 C01D -0.1(2) . . . . ?
N005 C01A C01E C01D -0.5(3) . . . . ?
N006 C00S C013 C019 -0.3(2) . . . . ?
C007 C00A C00K C00B -1.0(2) . . . . ?
C007 C00C C00D C00F -179.07(12) . . . . ?
C007 C00I C00P C00B -0.9(2) . . . . ?
C008 C009 C00E N004 8.91(19) . . . . ?
C008 C009 C00E C010 -171.29(13) . . . . ?
C008 C00C C00D C00F 1.07(19) . . . . ?
C009 N001 C00F C00D 0.04(19) . . . . ?
C009 N001 C00F C00S -178.67(12) . . . . ?
C009 C008 C00C C007 179.77(12) . . . . ?
C009 C008 C00C C00D -0.38(19) . . . . ?
C009 C00E C010 C017 -179.11(14) . . . . ?
C00A C007 C00C C008 -29.78(19) . . . . ?
C00A C007 C00C C00D 150.37(13) . . . . ?
C00A C007 C00I C00P 0.8(2) . . . . ?
C00B N003 C00H C00O -125.52(14) . . . . ?
C00B N003 C00H C00Y 55.61(17) . . . . ?
C00B N003 C00T C00U -152.10(12) . . . . ?
C00C C007 C00A C00K 179.92(13) . . . . ?
C00C C007 C00I C00P -178.99(13) . . . . ?
C00C C008 C009 N001 -0.5(2) . . . . ?
C00C C008 C009 C00E 179.83(12) . . . . ?
C00C C00D C00F N001 -0.9(2) . . . . ?
C00C C00D C00F C00S 177.74(12) . . . . ?
C00D C00F C00S N006 -0.40(19) . . . . ?
C00D C00F C00S C013 179.84(13) . . . . ?
C00E N004 C016 C015 0.2(2) . . . . ?
C00E C010 C017 C015 0.4(2) . . . . ?
C00F N001 C009 C008 0.71(19) . . . . ?
C00F N001 C009 C00E -179.64(11) . . . . ?
C00F C00S C013 C019 179.45(14) . . . . ?
C00G N002 C00M C00W -0.6(2) . . . . ?
C00G N002 C00M C011 179.34(12) . . . . ?
C00G C00R C012 C01D 179.49(15) . . . . ?
C00H N003 C00B C00K -160.42(13) . . . . ?
C00H N003 C00B C00P 20.52(19) . . . . ?
C00H N003 C00T C00U 59.36(16) . . . . ?
C00H C00O C00Q C00N -1.1(2) . . . . ?
C00I C007 C00A C00K 0.2(2) . . . . ?
C00I C007 C00C C008 149.96(13) . . . . ?
C00I C007 C00C C00D -29.89(19) . . . . ?
C00J C00N C00Q C00O 178.59(13) . . . . ?
C00J C00N C00X C00Y -177.19(13) . . . . ?
C00K C00B C00P C00I 0.1(2) . . . . ?
C00L C00G C00R N005 -11.6(2) . . . . ?
C00L C00G C00R C012 168.82(14) . . . . ?
C00L C00J C00N C00Q -43.7(2) . . . . ?
C00L C00J C00N C00X 135.82(15) . . . . ?
C00L C00J C00W C00M 1.2(2) . . . . ?
C00M N002 C00G C00L 1.3(2) . . . . ?
C00M N002 C00G C00R -179.27(12) . . . . ?
C00M C011 C01I C01K 179.1(3) . . . . ?
C00N C00J C00L C00G 179.31(12) . . . . ?
C00N C00J C00W C00M -178.67(13) . . . . ?
C00N C00X C00Y C00H -1.7(2) . . . . ?
C00O C00H C00Y C00X -0.3(2) . . . . ?
C00P C00B C00K C00A 0.9(2) . . . . ?
C00Q C00N C00X C00Y 2.3(2) . . . . ?
C00R N005 C01A C01E -0.1(3) . . . . ?
C00R C00G C00L C00J 179.86(13) . . . . ?
C00R C012 C01D C01E -0.6(3) . . . . ?
C00S N006 C01C C01B 0.6(3) . . . . ?
C00S C013 C019 C01B 0.4(2) . . . . ?
C00T N003 C00B C00K 51.26(18) . . . . ?
C00T N003 C00B C00P -127.80(14) . . . . ?
C00T N003 C00H C00O 22.72(19) . . . . ?
C00T N003 C00H C00Y -156.15(13) . . . . ?
C00T C00U C00Z C014 179.35(12) . . . . ?
C00U C00Z C014 C018 175.42(12) . . . . ?
N00V C011 C01I C01K -2.3(5) . . . . ?
C00W C00J C00L C00G -0.6(2) . . . . ?
C00W C00J C00N C00Q 136.20(15) . . . . ?
C00W C00J C00N C00X -44.3(2) . . . . ?
C00W C00M C011 N00V 5.9(2) . . . . ?
C00W C00M C011 C01I -175.3(2) . . . . ?
C00X C00N C00Q C00O -0.9(2) . . . . ?
C00Y C00H C00O C00Q 1.7(2) . . . . ?
C00Z C014 C018 C01F 176.64(13) . . . . ?
C011 C00M C00W C00J 179.41(14) . . . . ?
C011 N00V C01H C01G 0.2(4) . . . . ?
C011 C01I C01K C01G 0.7(6) . . . . ?
C012 C01D C01E C01A 0.8(3) . . . . ?
C013 C019 C01B C01C 0.0(3) . . . . ?
C014 C018 C01F C01J -178.10(16) . . . . ?
C016 N004 C00E C009 178.81(13) . . . . ?
C016 N004 C00E C010 -1.0(2) . . . . ?
C016 C015 C017 C010 -1.2(3) . . . . ?
C017 C015 C016 N004 0.9(3) . . . . ?
C019 C01B C01C N006 -0.5(3) . . . . ?
C01A N005 C00R C00G -179.19(14) . . . . ?
C01A N005 C00R C012 0.4(2) . . . . ?
C01C N006 C00S C00F -179.95(14) . . . . ?
C01C N006 C00S C013 -0.2(2) . . . . ?
C01H N00V C011 C00M -179.50(18) . . . . ?
C01H N00V C011 C01I 1.8(3) . . . . ?
C01H C01G C01K C01I 1.1(5) . . . . ?
C01K C01G C01H N00V -1.7(4) . . . . ?
